data_4515182
loop_
_publ_author_name
'Kuriyama, Shogo'
'Nagata, Yuuya'
'Suginome, Michinori'

_publ_section_title
;
 Telechelic Helical Poly(quinoxaline-2,3-diyl)s Containing a Structurally
 Defined, Circularly Polarized Luminescent Terquinoxaline Core: Synthesis
 by Core-Initiated Bidirectional Living Polymerization
;
_journal_issue 4
_journal_name_full 'ACS Macro Letters'
_journal_page_first 479
_journal_paper_doi 10.1021/acsmacrolett.9b00165
_journal_volume 8
_journal_year 2019
_chemical_formula_sum 'C66 H48 Cl2 N6'
_chemical_formula_weight 996.00
_space_group_crystal_system triclinic
_space_group_IT_number 2
_space_group_name_Hall '-P 1'
_space_group_name_H-M_alt 'P -1'
_symmetry_space_group_name_Hall '-P 1'
_symmetry_space_group_name_H-M 'P -1'
_atom_sites_solution_hydrogens geom
_audit_creation_method SHELXL-2017/1
_cell_angle_alpha 104.902(2)
_cell_angle_beta 98.456(2)
_cell_angle_gamma 98.294(2)
_cell_formula_units_Z 2
_cell_length_a 9.1275(3)
_cell_length_b 17.0682(4)
_cell_length_c 17.2015(5)
_cell_measurement_temperature 90(2)
_cell_volume 2514.64(13)
_computing_structure_refinement 'SHELXL-2017/1 (Sheldrick, 2017)'
_computing_structure_solution 'SHELXT 2014/5 (Sheldrick, 2014)'
_diffrn_ambient_temperature 90(2)
_diffrn_measured_fraction_theta_full 0.998
_diffrn_measured_fraction_theta_max 0.998
_diffrn_radiation_wavelength 0.78263
_diffrn_reflns_av_R_equivalents 0.0369
_diffrn_reflns_av_unetI/netI 0.0388
_diffrn_reflns_Laue_measured_fraction_full 0.998
_diffrn_reflns_Laue_measured_fraction_max 0.998
_diffrn_reflns_limit_h_max 10
_diffrn_reflns_limit_h_min -10
_diffrn_reflns_limit_k_max 18
_diffrn_reflns_limit_k_min -20
_diffrn_reflns_limit_l_max 20
_diffrn_reflns_limit_l_min -20
_diffrn_reflns_number 26615
_diffrn_reflns_point_group_measured_fraction_full 0.998
_diffrn_reflns_point_group_measured_fraction_max 0.998
_diffrn_reflns_theta_full 27.497
_diffrn_reflns_theta_max 27.497
_diffrn_reflns_theta_min 1.385
_exptl_absorpt_coefficient_mu 0.228
_exptl_crystal_density_diffrn 1.315
_exptl_crystal_F_000 1040
_exptl_crystal_size_max 0.050
_exptl_crystal_size_mid 0.050
_exptl_crystal_size_min 0.030
_refine_diff_density_max 0.388
_refine_diff_density_min -0.476
_refine_diff_density_rms 0.055
_refine_ls_extinction_method none
_refine_ls_goodness_of_fit_ref 1.086
_refine_ls_hydrogen_treatment constr
_refine_ls_matrix_type full
_refine_ls_number_parameters 673
_refine_ls_number_reflns 8653
_refine_ls_number_restraints 0
_refine_ls_restrained_S_all 1.086
_refine_ls_R_factor_all 0.0703
_refine_ls_R_factor_gt 0.0598
_refine_ls_shift/su_max 0.001
_refine_ls_shift/su_mean 0.000
_refine_ls_structure_factor_coef Fsqd
_refine_ls_weighting_details 'w=1/[\s^2^(Fo^2^)+(0.0642P)^2^+2.1845P] where P=(Fo^2^+2Fc^2^)/3'
_refine_ls_weighting_scheme calc
_refine_ls_wR_factor_gt 0.1467
_refine_ls_wR_factor_ref 0.1535
_reflns_Friedel_coverage 0.000
_reflns_number_gt 7203
_reflns_number_total 8653
_reflns_threshold_expression 'I > 2\s(I)'
_cod_data_source_file 2a.cif
_cod_data_source_block 3a
_cod_database_code 4515182
_shelx_shelxl_version_number 2017/1
_shelx_space_group_comment
;
The symmetry employed for this shelxl refinement is uniquely defined
by the following loop, which should always be used as a source of
symmetry information in preference to the above space-group names.
They are only intended as comments.
;
_shelx_estimated_absorpt_t_min 0.989
_shelx_estimated_absorpt_t_max 0.993

loop_
_space_group_symop_operation_xyz
'x, y, z'
'-x, -y, -z'

loop_
_atom_site_label
_atom_site_type_symbol
_atom_site_fract_x
_atom_site_fract_y
_atom_site_fract_z
_atom_site_U_iso_or_equiv
_atom_site_adp_type
_atom_site_occupancy
_atom_site_site_symmetry_order
_atom_site_calc_flag
_atom_site_refinement_flags_posn
_atom_site_refinement_flags_adp
C1 C 0.4954(3) 0.23734(15) 0.37425(14) 0.0285(5) Uani 1 1 d . .
C2 C 0.5148(3) 0.27679(15) 0.46098(15) 0.0283(5) Uani 1 1 d . .
C3 C 0.7490(3) 0.23912(14) 0.47761(15) 0.0260(5) Uani 1 1 d . .
C4 C 0.8815(3) 0.23505(15) 0.53152(15) 0.0296(6) Uani 1 1 d . .
C5 C 0.9989(3) 0.21160(17) 0.49481(16) 0.0338(6) Uani 1 1 d . .
H1 H 1.088502 0.207958 0.528537 0.041 Uiso 1 1 calc R U
C6 C 0.9920(3) 0.19279(17) 0.40940(16) 0.0345(6) Uani 1 1 d . .
H2 H 1.078268 0.178727 0.388314 0.041 Uiso 1 1 calc R U
C7 C 0.8652(3) 0.19391(15) 0.35504(15) 0.0295(6) Uani 1 1 d . .
C8 C 0.7384(3) 0.21453(15) 0.39085(15) 0.0274(5) Uani 1 1 d . .
C9 C 0.8937(3) 0.25652(16) 0.62178(15) 0.0321(6) Uani 1 1 d . .
C10 C 0.7767(3) 0.22812(17) 0.65823(16) 0.0339(6) Uani 1 1 d . .
H3 H 0.684790 0.195879 0.624471 0.041 Uiso 1 1 calc R U
C11 C 0.7933(3) 0.24656(19) 0.74325(17) 0.0416(7) Uani 1 1 d . .
H4 H 0.712859 0.226677 0.766681 0.050 Uiso 1 1 calc R U
C12 C 0.9278(4) 0.2942(2) 0.79457(18) 0.0501(8) Uani 1 1 d . .
C13 C 1.0432(4) 0.3221(2) 0.75875(18) 0.0523(8) Uani 1 1 d . .
H5 H 1.135215 0.353950 0.792668 0.063 Uiso 1 1 calc R U
C14 C 1.0271(3) 0.3043(2) 0.67397(17) 0.0436(7) Uani 1 1 d . .
H6 H 1.107793 0.324901 0.651059 0.052 Uiso 1 1 calc R U
C15 C 0.9430(4) 0.3145(3) 0.88739(19) 0.0714(12) Uani 1 1 d . .
H7 H 1.043840 0.346825 0.913926 0.107 Uiso 1 1 calc R U
H8 H 0.928149 0.263154 0.903229 0.107 Uiso 1 1 calc R U
H9 H 0.866733 0.346628 0.904678 0.107 Uiso 1 1 calc R U
C16 C 0.8614(3) 0.17354(16) 0.26503(15) 0.0298(6) Uani 1 1 d . .
C17 C 0.9372(3) 0.11369(18) 0.22740(17) 0.0393(7) Uani 1 1 d . .
H10 H 0.992234 0.086165 0.259737 0.047 Uiso 1 1 calc R U
C18 C 0.9342(3) 0.0933(2) 0.14314(17) 0.0447(7) Uani 1 1 d . .
H11 H 0.986294 0.051674 0.119416 0.054 Uiso 1 1 calc R U
C19 C 0.8576(3) 0.13177(18) 0.09351(16) 0.0400(7) Uani 1 1 d . .
C20 C 0.7839(3) 0.19225(18) 0.13075(16) 0.0386(6) Uani 1 1 d . .
H12 H 0.731295 0.220404 0.098108 0.046 Uiso 1 1 calc R U
C21 C 0.7843(3) 0.21316(16) 0.21474(16) 0.0342(6) Uani 1 1 d . .
H13 H 0.731728 0.254722 0.238040 0.041 Uiso 1 1 calc R U
C22 C 0.8538(4) 0.1081(2) 0.00167(17) 0.0558(9) Uani 1 1 d . .
H14 H 0.790805 0.053278 -0.024071 0.084 Uiso 1 1 calc R U
H15 H 0.956525 0.107288 -0.008493 0.084 Uiso 1 1 calc R U
H16 H 0.811674 0.148653 -0.021628 0.084 Uiso 1 1 calc R U
C23 C 0.4153(3) 0.33033(15) 0.49949(15) 0.0280(5) Uani 1 1 d . .
C24 C 0.3961(3) 0.34132(15) 0.58341(15) 0.0290(5) Uani 1 1 d . .
C25 C 0.3092(3) 0.46004(16) 0.58143(16) 0.0314(6) Uani 1 1 d . .
C26 C 0.2698(3) 0.53373(16) 0.62681(17) 0.0335(6) Uani 1 1 d . .
C27 C 0.2005(3) 0.57724(16) 0.58140(17) 0.0358(6) Uani 1 1 d . .
H17 H 0.169215 0.625969 0.608874 0.043 Uiso 1 1 calc R U
C28 C 0.1732(3) 0.55240(16) 0.49453(17) 0.0357(6) Uani 1 1 d . .
H18 H 0.118949 0.583516 0.466209 0.043 Uiso 1 1 calc R U
C29 C 0.2212(3) 0.48558(15) 0.44919(16) 0.0317(6) Uani 1 1 d . .
C30 C 0.2962(3) 0.43890(15) 0.49470(16) 0.0302(6) Uani 1 1 d . .
C31 C 0.3069(3) 0.55887(16) 0.71834(17) 0.0346(6) Uani 1 1 d . .
C32 C 0.4484(4) 0.5991(3) 0.7589(2) 0.0717(12) Uani 1 1 d . .
H19 H 0.523008 0.612096 0.728749 0.086 Uiso 1 1 calc R U
C33 C 0.4848(4) 0.6213(3) 0.8445(2) 0.0753(12) Uani 1 1 d . .
H20 H 0.583509 0.650834 0.870911 0.090 Uiso 1 1 calc R U
C34 C 0.3855(4) 0.60262(19) 0.89175(18) 0.0475(7) Uani 1 1 d . .
C35 C 0.2453(4) 0.5628(4) 0.8496(2) 0.0987(18) Uani 1 1 d . .
H21 H 0.171057 0.548699 0.879527 0.118 Uiso 1 1 calc R U
C36 C 0.2052(4) 0.5417(3) 0.7639(2) 0.0920(17) Uani 1 1 d . .
H22 H 0.104987 0.514800 0.737590 0.110 Uiso 1 1 calc R U
C37 C 0.4266(4) 0.6248(3) 0.9852(2) 0.0667(10) Uani 1 1 d . .
H23 H 0.530475 0.618066 1.001594 0.100 Uiso 1 1 calc R U
H24 H 0.357709 0.588260 1.005074 0.100 Uiso 1 1 calc R U
H25 H 0.418033 0.682258 1.008943 0.100 Uiso 1 1 calc R U
C38 C 0.1934(3) 0.46235(16) 0.35834(16) 0.0344(6) Uani 1 1 d . .
C39 C 0.1448(3) 0.38026(17) 0.31079(17) 0.0387(6) Uani 1 1 d . .
H26 H 0.130137 0.338077 0.337272 0.046 Uiso 1 1 calc R U
C40 C 0.1172(4) 0.3588(2) 0.22526(18) 0.0491(8) Uani 1 1 d . .
H27 H 0.086243 0.302326 0.194832 0.059 Uiso 1 1 calc R U
C41 C 0.1339(4) 0.4180(2) 0.1840(2) 0.0572(9) Uani 1 1 d . .
C42 C 0.1781(4) 0.4998(2) 0.23093(19) 0.0523(8) Uani 1 1 d . .
H28 H 0.187335 0.541871 0.203988 0.063 Uiso 1 1 calc R U
C43 C 0.2094(3) 0.52224(19) 0.31646(18) 0.0422(7) Uani 1 1 d . .
H29 H 0.241993 0.578788 0.346500 0.051 Uiso 1 1 calc R U
C44 C 0.1032(6) 0.3941(3) 0.0905(2) 0.0855(13) Uani 1 1 d . .
H30 H 0.071030 0.439654 0.071932 0.128 Uiso 1 1 calc R U
H31 H 0.023452 0.344731 0.068758 0.128 Uiso 1 1 calc R U
H32 H 0.195497 0.382456 0.070893 0.128 Uiso 1 1 calc R U
C45 C 0.4028(3) 0.27650(16) 0.62666(15) 0.0293(6) Uani 1 1 d . .
C46 C 0.4322(3) 0.29371(16) 0.71477(15) 0.0326(6) Uani 1 1 d . .
C47 C 0.3617(3) 0.15695(15) 0.70246(15) 0.0276(5) Uani 1 1 d . .
C48 C 0.3328(3) 0.09393(16) 0.74149(15) 0.0294(6) Uani 1 1 d . .
C49 C 0.2934(3) 0.01462(17) 0.69117(16) 0.0373(6) Uani 1 1 d . .
H33 H 0.277111 -0.029405 0.715165 0.045 Uiso 1 1 calc R U
C50 C 0.2760(3) -0.00426(16) 0.60519(16) 0.0348(6) Uani 1 1 d . .
H34 H 0.248224 -0.060545 0.573681 0.042 Uiso 1 1 calc R U
C51 C 0.2972(3) 0.05485(15) 0.56506(15) 0.0278(5) Uani 1 1 d . .
C52 C 0.3432(3) 0.13779(15) 0.61541(14) 0.0258(5) Uani 1 1 d . .
C53 C 0.3391(3) 0.11298(16) 0.83208(15) 0.0325(6) Uani 1 1 d . .
C54 C 0.2620(3) 0.17019(17) 0.87281(16) 0.0353(6) Uani 1 1 d . .
H35 H 0.209569 0.201077 0.843339 0.042 Uiso 1 1 calc R U
C55 C 0.2599(3) 0.18323(18) 0.95625(17) 0.0401(7) Uani 1 1 d . .
H36 H 0.204404 0.222078 0.981893 0.048 Uiso 1 1 calc R U
C56 C 0.3361(3) 0.14125(19) 1.00225(17) 0.0441(7) Uani 1 1 d . .
C57 C 0.4150(4) 0.0862(2) 0.96171(19) 0.0579(9) Uani 1 1 d . .
H37 H 0.471494 0.057481 0.991953 0.070 Uiso 1 1 calc R U
C58 C 0.4156(4) 0.0708(2) 0.87807(18) 0.0518(8) Uani 1 1 d . .
H38 H 0.469293 0.030945 0.852511 0.062 Uiso 1 1 calc R U
C59 C 0.3340(4) 0.1555(2) 1.09279(19) 0.0608(9) Uani 1 1 d . .
H39 H 0.320872 0.102292 1.105239 0.091 Uiso 1 1 calc R U
H40 H 0.250393 0.183093 1.106486 0.091 Uiso 1 1 calc R U
H41 H 0.429590 0.190236 1.125145 0.091 Uiso 1 1 calc R U
C60 C 0.2700(3) 0.03093(15) 0.47383(15) 0.0283(5) Uani 1 1 d . .
C61 C 0.1375(3) -0.02416(16) 0.42836(16) 0.0324(6) Uani 1 1 d . .
H42 H 0.065445 -0.044619 0.456500 0.039 Uiso 1 1 calc R U
C62 C 0.1093(3) -0.04946(17) 0.34304(16) 0.0346(6) Uani 1 1 d . .
H43 H 0.017859 -0.086025 0.313945 0.042 Uiso 1 1 calc R U
C63 C 0.2139(3) -0.02167(16) 0.29967(16) 0.0350(6) Uani 1 1 d . .
C64 C 0.3463(3) 0.03257(17) 0.34491(16) 0.0377(6) Uani 1 1 d . .
H44 H 0.419311 0.051945 0.316728 0.045 Uiso 1 1 calc R U
C65 C 0.3739(3) 0.05894(16) 0.43016(16) 0.0334(6) Uani 1 1 d . .
H45 H 0.464442 0.096426 0.459064 0.040 Uiso 1 1 calc R U
C66 C 0.1873(4) -0.05014(19) 0.20684(17) 0.0461(7) Uani 1 1 d . .
H46 H 0.247860 -0.092040 0.189335 0.069 Uiso 1 1 calc R U
H47 H 0.216557 -0.002937 0.186157 0.069 Uiso 1 1 calc R U
H48 H 0.080146 -0.073837 0.185022 0.069 Uiso 1 1 calc R U
N1 N 0.6021(2) 0.20891(12) 0.34023(12) 0.0280(5) Uani 1 1 d . .
N2 N 0.6370(2) 0.27322(12) 0.51069(12) 0.0266(5) Uani 1 1 d . .
N3 N 0.3612(2) 0.37649(13) 0.45640(12) 0.0293(5) Uani 1 1 d . .
N4 N 0.3509(2) 0.40675(13) 0.62317(13) 0.0323(5) Uani 1 1 d . .
N5 N 0.3618(2) 0.20012(12) 0.57945(12) 0.0264(4) Uani 1 1 d . .
N6 N 0.4105(2) 0.23618(13) 0.75086(12) 0.0305(5) Uani 1 1 d . .
Cl1 Cl 0.32168(7) 0.21990(4) 0.30892(4) 0.03758(18) Uani 1 1 d . .
Cl2 Cl 0.50045(9) 0.39107(4) 0.78077(4) 0.0484(2) Uani 1 1 d . .

loop_
_atom_site_aniso_label
_atom_site_aniso_U_11
_atom_site_aniso_U_22
_atom_site_aniso_U_33
_atom_site_aniso_U_23
_atom_site_aniso_U_13
_atom_site_aniso_U_12
C1 0.0309(13) 0.0322(14) 0.0241(12) 0.0088(11) 0.0078(10) 0.0073(11)
C2 0.0293(13) 0.0314(13) 0.0268(13) 0.0103(11) 0.0110(10) 0.0051(11)
C3 0.0268(12) 0.0255(13) 0.0285(13) 0.0099(10) 0.0110(10) 0.0038(10)
C4 0.0295(13) 0.0305(14) 0.0289(13) 0.0079(11) 0.0083(10) 0.0042(11)
C5 0.0266(13) 0.0430(16) 0.0316(14) 0.0103(12) 0.0051(11) 0.0067(11)
C6 0.0285(13) 0.0423(16) 0.0345(14) 0.0098(12) 0.0119(11) 0.0088(12)
C7 0.0288(13) 0.0292(13) 0.0315(13) 0.0074(11) 0.0120(11) 0.0045(10)
C8 0.0285(13) 0.0257(13) 0.0293(13) 0.0080(10) 0.0106(10) 0.0039(10)
C9 0.0296(13) 0.0378(15) 0.0302(14) 0.0077(11) 0.0069(11) 0.0130(11)
C10 0.0335(14) 0.0450(16) 0.0303(14) 0.0144(12) 0.0120(11) 0.0174(12)
C11 0.0433(16) 0.0594(19) 0.0346(15) 0.0214(14) 0.0168(13) 0.0253(14)
C12 0.0490(18) 0.076(2) 0.0309(15) 0.0104(15) 0.0129(13) 0.0322(17)
C13 0.0419(17) 0.074(2) 0.0338(16) 0.0016(15) 0.0026(13) 0.0169(16)
C14 0.0341(15) 0.0611(19) 0.0325(15) 0.0064(14) 0.0065(12) 0.0119(14)
C15 0.067(2) 0.123(3) 0.0300(17) 0.0159(19) 0.0123(16) 0.043(2)
C16 0.0287(13) 0.0317(13) 0.0285(13) 0.0060(11) 0.0125(10) 0.0018(11)
C17 0.0325(14) 0.0510(17) 0.0363(15) 0.0090(13) 0.0115(12) 0.0146(13)
C18 0.0391(16) 0.0573(19) 0.0347(15) -0.0001(14) 0.0155(13) 0.0144(14)
C19 0.0365(15) 0.0517(18) 0.0286(14) 0.0031(13) 0.0153(12) 0.0039(13)
C20 0.0415(16) 0.0465(17) 0.0299(14) 0.0135(12) 0.0115(12) 0.0061(13)
C21 0.0390(15) 0.0343(14) 0.0304(14) 0.0077(11) 0.0138(11) 0.0057(12)
C22 0.0524(19) 0.079(2) 0.0295(16) 0.0032(15) 0.0147(14) 0.0081(17)
C23 0.0285(13) 0.0306(13) 0.0252(12) 0.0071(11) 0.0083(10) 0.0046(10)
C24 0.0293(13) 0.0321(14) 0.0274(13) 0.0087(11) 0.0097(10) 0.0072(11)
C25 0.0281(13) 0.0339(14) 0.0340(14) 0.0106(11) 0.0102(11) 0.0061(11)
C26 0.0296(13) 0.0305(14) 0.0402(15) 0.0072(12) 0.0125(11) 0.0039(11)
C27 0.0360(15) 0.0257(13) 0.0465(16) 0.0082(12) 0.0133(12) 0.0069(11)
C28 0.0336(14) 0.0297(14) 0.0456(16) 0.0142(12) 0.0064(12) 0.0066(11)
C29 0.0283(13) 0.0285(14) 0.0398(15) 0.0126(11) 0.0083(11) 0.0027(11)
C30 0.0279(13) 0.0285(13) 0.0346(14) 0.0094(11) 0.0096(11) 0.0028(11)
C31 0.0354(14) 0.0286(14) 0.0402(15) 0.0064(12) 0.0110(12) 0.0101(11)
C32 0.056(2) 0.093(3) 0.046(2) 0.0101(19) 0.0066(16) -0.029(2)
C33 0.061(2) 0.093(3) 0.047(2) 0.007(2) -0.0032(17) -0.028(2)
C34 0.0495(18) 0.0479(18) 0.0408(17) 0.0040(14) 0.0086(14) 0.0116(15)
C35 0.048(2) 0.192(5) 0.038(2) 0.022(3) 0.0127(16) -0.018(3)
C36 0.046(2) 0.172(5) 0.0351(19) 0.014(2) 0.0094(15) -0.025(2)
C37 0.062(2) 0.086(3) 0.0421(19) 0.0040(18) 0.0081(16) 0.010(2)
C38 0.0325(14) 0.0354(15) 0.0374(15) 0.0154(12) 0.0058(11) 0.0049(11)
C39 0.0401(16) 0.0370(15) 0.0397(16) 0.0135(13) 0.0049(12) 0.0076(12)
C40 0.0550(19) 0.0512(19) 0.0363(16) 0.0098(14) -0.0010(14) 0.0099(15)
C41 0.068(2) 0.065(2) 0.0388(18) 0.0173(16) 0.0046(16) 0.0150(18)
C42 0.0533(19) 0.064(2) 0.0481(19) 0.0326(17) 0.0081(15) 0.0105(16)
C43 0.0415(16) 0.0423(16) 0.0471(17) 0.0212(14) 0.0079(13) 0.0069(13)
C44 0.121(4) 0.102(3) 0.038(2) 0.024(2) 0.008(2) 0.034(3)
C45 0.0269(13) 0.0349(14) 0.0300(13) 0.0112(11) 0.0123(10) 0.0080(11)
C46 0.0323(14) 0.0358(15) 0.0287(13) 0.0082(11) 0.0088(11) 0.0026(11)
C47 0.0242(12) 0.0333(14) 0.0282(13) 0.0099(11) 0.0095(10) 0.0084(10)
C48 0.0290(13) 0.0334(14) 0.0283(13) 0.0096(11) 0.0097(10) 0.0080(11)
C49 0.0480(16) 0.0359(15) 0.0342(15) 0.0158(12) 0.0127(12) 0.0117(13)
C50 0.0432(16) 0.0305(14) 0.0320(14) 0.0062(11) 0.0123(12) 0.0111(12)
C51 0.0257(12) 0.0304(13) 0.0300(13) 0.0083(11) 0.0102(10) 0.0102(10)
C52 0.0201(12) 0.0321(13) 0.0286(13) 0.0096(11) 0.0092(10) 0.0089(10)
C53 0.0337(14) 0.0365(14) 0.0291(14) 0.0116(11) 0.0092(11) 0.0050(11)
C54 0.0372(15) 0.0406(15) 0.0311(14) 0.0125(12) 0.0118(11) 0.0075(12)
C55 0.0428(16) 0.0447(16) 0.0346(15) 0.0099(13) 0.0163(12) 0.0070(13)
C56 0.0512(18) 0.0518(18) 0.0311(15) 0.0132(13) 0.0147(13) 0.0052(14)
C57 0.083(3) 0.069(2) 0.0355(17) 0.0270(16) 0.0152(16) 0.034(2)
C58 0.071(2) 0.059(2) 0.0376(17) 0.0191(15) 0.0190(15) 0.0348(18)
C59 0.075(2) 0.077(2) 0.0350(17) 0.0192(17) 0.0181(16) 0.0144(19)
C60 0.0314(13) 0.0284(13) 0.0281(13) 0.0079(10) 0.0109(10) 0.0109(11)
C61 0.0317(14) 0.0336(14) 0.0330(14) 0.0073(11) 0.0120(11) 0.0081(11)
C62 0.0337(14) 0.0358(15) 0.0320(14) 0.0029(11) 0.0077(11) 0.0101(12)
C63 0.0425(15) 0.0355(15) 0.0287(14) 0.0066(11) 0.0103(12) 0.0135(12)
C64 0.0430(16) 0.0379(15) 0.0350(15) 0.0090(12) 0.0188(12) 0.0078(12)
C65 0.0333(14) 0.0346(14) 0.0314(14) 0.0043(11) 0.0122(11) 0.0061(11)
C66 0.0567(19) 0.0502(18) 0.0315(15) 0.0073(13) 0.0129(13) 0.0136(15)
N1 0.0288(11) 0.0314(11) 0.0268(11) 0.0104(9) 0.0093(9) 0.0075(9)
N2 0.0274(11) 0.0281(11) 0.0269(11) 0.0092(9) 0.0108(9) 0.0058(9)
N3 0.0270(11) 0.0313(11) 0.0309(11) 0.0087(9) 0.0085(9) 0.0068(9)
N4 0.0336(12) 0.0324(12) 0.0325(12) 0.0079(10) 0.0125(9) 0.0069(10)
N5 0.0245(10) 0.0296(11) 0.0278(11) 0.0080(9) 0.0107(8) 0.0081(9)
N6 0.0310(11) 0.0301(11) 0.0303(11) 0.0076(9) 0.0101(9) 0.0035(9)
Cl1 0.0319(3) 0.0539(4) 0.0267(3) 0.0073(3) 0.0068(3) 0.0136(3)
Cl2 0.0728(5) 0.0362(4) 0.0288(4) 0.0075(3) 0.0056(3) -0.0060(3)

loop_
_atom_type_symbol
_atom_type_description
_atom_type_scat_dispersion_real
_atom_type_scat_dispersion_imag
_atom_type_scat_source
C C 0.0041 0.0020 'International Tables Vol C Tables 4.2.6.8 and 6.1.1.4'
H H 0.0000 0.0000 'International Tables Vol C Tables 4.2.6.8 and 6.1.1.4'
Cl Cl 0.1722 0.1933 'International Tables Vol C Tables 4.2.6.8 and 6.1.1.4'
N N 0.0078 0.0041 'International Tables Vol C Tables 4.2.6.8 and 6.1.1.4'

loop_
_geom_angle_atom_site_label_1
_geom_angle_atom_site_label_2
_geom_angle_atom_site_label_3
_geom_angle
N1 C1 C2 123.0(2)
N1 C1 Cl1 115.47(18)
C2 C1 Cl1 121.43(18)
N2 C2 C1 119.3(2)
N2 C2 C23 115.4(2)
C1 C2 C23 124.8(2)
N2 C3 C8 120.0(2)
N2 C3 C4 119.0(2)
C8 C3 C4 120.8(2)
C5 C4 C3 116.1(2)
C5 C4 C9 121.7(2)
C3 C4 C9 122.2(2)
C4 C5 C6 122.9(2)
C4 C5 H1 118.5
C6 C5 H1 118.5
C7 C6 C5 122.9(2)
C7 C6 H2 118.6
C5 C6 H2 118.6
C6 C7 C8 115.7(2)
C6 C7 C16 121.6(2)
C8 C7 C16 122.7(2)
N1 C8 C3 119.3(2)
N1 C8 C7 119.4(2)
C3 C8 C7 121.3(2)
C14 C9 C10 117.6(2)
C14 C9 C4 120.2(2)
C10 C9 C4 122.2(2)
C11 C10 C9 121.0(3)
C11 C10 H3 119.5
C9 C10 H3 119.5
C10 C11 C12 120.7(3)
C10 C11 H4 119.7
C12 C11 H4 119.7
C13 C12 C11 118.4(3)
C13 C12 C15 121.8(3)
C11 C12 C15 119.9(3)
C12 C13 C14 121.3(3)
C12 C13 H5 119.4
C14 C13 H5 119.4
C13 C14 C9 121.1(3)
C13 C14 H6 119.5
C9 C14 H6 119.5
C12 C15 H7 109.5
C12 C15 H8 109.5
H7 C15 H8 109.5
C12 C15 H9 109.5
H7 C15 H9 109.5
H8 C15 H9 109.5
C17 C16 C21 116.9(2)
C17 C16 C7 120.5(2)
C21 C16 C7 122.6(2)
C16 C17 C18 121.4(3)
C16 C17 H10 119.3
C18 C17 H10 119.3
C19 C18 C17 121.8(3)
C19 C18 H11 119.1
C17 C18 H11 119.1
C18 C19 C20 117.1(2)
C18 C19 C22 121.2(3)
C20 C19 C22 121.7(3)
C19 C20 C21 122.1(3)
C19 C20 H12 119.0
C21 C20 H12 119.0
C20 C21 C16 120.7(3)
C20 C21 H13 119.7
C16 C21 H13 119.7
C19 C22 H14 109.5
C19 C22 H15 109.5
H14 C22 H15 109.5
C19 C22 H16 109.5
H14 C22 H16 109.5
H15 C22 H16 109.5
N3 C23 C24 120.9(2)
N3 C23 C2 115.4(2)
C24 C23 C2 123.1(2)
N4 C24 C23 120.7(2)
N4 C24 C45 114.5(2)
C23 C24 C45 124.2(2)
N4 C25 C26 117.5(2)
N4 C25 C30 120.1(2)
C26 C25 C30 122.3(2)
C27 C26 C25 115.7(2)
C27 C26 C31 124.5(2)
C25 C26 C31 119.8(2)
C26 C27 C28 122.3(2)
C26 C27 H17 118.9
C28 C27 H17 118.9
C29 C28 C27 123.3(2)
C29 C28 H18 118.3
C27 C28 H18 118.3
C28 C29 C30 116.0(2)
C28 C29 C38 121.9(2)
C30 C29 C38 122.1(2)
N3 C30 C25 119.6(2)
N3 C30 C29 120.6(2)
C25 C30 C29 119.8(2)
C36 C31 C32 117.4(3)
C36 C31 C26 122.3(3)
C32 C31 C26 120.3(3)
C31 C32 C33 120.7(3)
C31 C32 H19 119.7
C33 C32 H19 119.7
C34 C33 C32 123.0(3)
C34 C33 H20 118.5
C32 C33 H20 118.5
C35 C34 C33 114.9(3)
C35 C34 C37 122.0(3)
C33 C34 C37 123.1(3)
C34 C35 C36 123.0(3)
C34 C35 H21 118.5
C36 C35 H21 118.5
C31 C36 C35 120.9(3)
C31 C36 H22 119.5
C35 C36 H22 119.5
C34 C37 H23 109.5
C34 C37 H24 109.5
H23 C37 H24 109.5
C34 C37 H25 109.5
H23 C37 H25 109.5
H24 C37 H25 109.5
C43 C38 C39 117.0(3)
C43 C38 C29 121.2(2)
C39 C38 C29 121.8(2)
C40 C39 C38 121.5(3)
C40 C39 H26 119.2
C38 C39 H26 119.2
C41 C40 C39 121.4(3)
C41 C40 H27 119.3
C39 C40 H27 119.3
C40 C41 C42 117.3(3)
C40 C41 C44 121.0(3)
C42 C41 C44 121.6(3)
C41 C42 C43 122.1(3)
C41 C42 H28 119.0
C43 C42 H28 119.0
C42 C43 C38 120.7(3)
C42 C43 H29 119.7
C38 C43 H29 119.7
C41 C44 H30 109.5
C41 C44 H31 109.5
H30 C44 H31 109.5
C41 C44 H32 109.5
H30 C44 H32 109.5
H31 C44 H32 109.5
N5 C45 C46 120.5(2)
N5 C45 C24 115.3(2)
C46 C45 C24 123.7(2)
N6 C46 C45 122.3(2)
N6 C46 Cl2 114.26(19)
C45 C46 Cl2 123.4(2)
N6 C47 C48 117.9(2)
N6 C47 C52 121.0(2)
C48 C47 C52 121.1(2)
C49 C48 C47 116.2(2)
C49 C48 C53 121.6(2)
C47 C48 C53 122.1(2)
C48 C49 C50 122.6(2)
C48 C49 H33 118.7
C50 C49 H33 118.7
C51 C50 C49 123.0(2)
C51 C50 H34 118.5
C49 C50 H34 118.5
C50 C51 C52 116.1(2)
C50 C51 C60 120.2(2)
C52 C51 C60 123.7(2)
N5 C52 C51 119.2(2)
N5 C52 C47 119.7(2)
C51 C52 C47 121.0(2)
C58 C53 C54 117.0(2)
C58 C53 C48 121.1(2)
C54 C53 C48 121.8(2)
C53 C54 C55 121.4(3)
C53 C54 H35 119.3
C55 C54 H35 119.3
C56 C55 C54 121.7(3)
C56 C55 H36 119.1
C54 C55 H36 119.1
C57 C56 C55 116.3(3)
C57 C56 C59 121.9(3)
C55 C56 C59 121.8(3)
C56 C57 C58 122.8(3)
C56 C57 H37 118.6
C58 C57 H37 118.6
C53 C58 C57 120.7(3)
C53 C58 H38 119.6
C57 C58 H38 119.6
C56 C59 H39 109.5
C56 C59 H40 109.5
H39 C59 H40 109.5
C56 C59 H41 109.5
H39 C59 H41 109.5
H40 C59 H41 109.5
C65 C60 C61 117.5(2)
C65 C60 C51 122.7(2)
C61 C60 C51 119.7(2)
C62 C61 C60 121.5(2)
C62 C61 H42 119.2
C60 C61 H42 119.2
C61 C62 C63 120.8(2)
C61 C62 H43 119.6
C63 C62 H43 119.6
C64 C63 C62 117.7(2)
C64 C63 C66 120.7(2)
C62 C63 C66 121.6(3)
C65 C64 C63 121.7(2)
C65 C64 H44 119.1
C63 C64 H44 119.1
C64 C65 C60 120.8(2)
C64 C65 H45 119.6
C60 C65 H45 119.6
C63 C66 H46 109.5
C63 C66 H47 109.5
H46 C66 H47 109.5
C63 C66 H48 109.5
H46 C66 H48 109.5
H47 C66 H48 109.5
C1 N1 C8 117.7(2)
C2 N2 C3 118.9(2)
C23 N3 C30 118.0(2)
C24 N4 C25 118.2(2)
C45 N5 C52 118.6(2)
C46 N6 C47 117.6(2)

loop_
_geom_bond_atom_site_label_1
_geom_bond_atom_site_label_2
_geom_bond_distance
C1 N1 1.298(3)
C1 C2 1.443(3)
C1 Cl1 1.742(3)
C2 N2 1.321(3)
C2 C23 1.485(3)
C3 N2 1.371(3)
C3 C8 1.427(3)
C3 C4 1.433(3)
C4 C5 1.379(3)
C4 C9 1.484(3)
C5 C6 1.411(4)
C5 H1 0.9500
C6 C7 1.383(4)
C6 H2 0.9500
C7 C8 1.435(3)
C7 C16 1.491(3)
C8 N1 1.385(3)
C9 C14 1.404(4)
C9 C10 1.405(4)
C10 C11 1.395(4)
C10 H3 0.9500
C11 C12 1.404(4)
C11 H4 0.9500
C12 C13 1.383(5)
C12 C15 1.525(4)
C13 C14 1.392(4)
C13 H5 0.9500
C14 H6 0.9500
C15 H7 0.9800
C15 H8 0.9800
C15 H9 0.9800
C16 C17 1.392(4)
C16 C21 1.400(4)
C17 C18 1.396(4)
C17 H10 0.9500
C18 C19 1.376(4)
C18 H11 0.9500
C19 C20 1.384(4)
C19 C22 1.520(4)
C20 C21 1.395(4)
C20 H12 0.9500
C21 H13 0.9500
C22 H14 0.9800
C22 H15 0.9800
C22 H16 0.9800
C23 N3 1.311(3)
C23 C24 1.447(3)
C24 N4 1.307(3)
C24 C45 1.487(3)
C25 N4 1.358(3)
C25 C26 1.424(4)
C25 C30 1.424(4)
C26 C27 1.361(4)
C26 C31 1.494(4)
C27 C28 1.417(4)
C27 H17 0.9500
C28 C29 1.374(4)
C28 H18 0.9500
C29 C30 1.427(4)
C29 C38 1.483(4)
C30 N3 1.363(3)
C31 C36 1.347(4)
C31 C32 1.364(4)
C32 C33 1.398(5)
C32 H19 0.9500
C33 C34 1.360(5)
C33 H20 0.9500
C34 C35 1.360(5)
C34 C37 1.529(4)
C35 C36 1.402(5)
C35 H21 0.9500
C36 H22 0.9500
C37 H23 0.9800
C37 H24 0.9800
C37 H25 0.9800
C38 C43 1.397(4)
C38 C39 1.398(4)
C39 C40 1.396(4)
C39 H26 0.9500
C40 C41 1.380(5)
C40 H27 0.9500
C41 C42 1.388(5)
C41 C44 1.525(5)
C42 C43 1.396(4)
C42 H28 0.9500
C43 H29 0.9500
C44 H30 0.9800
C44 H31 0.9800
C44 H32 0.9800
C45 N5 1.313(3)
C45 C46 1.444(3)
C46 N6 1.297(3)
C46 Cl2 1.721(3)
C47 N6 1.363(3)
C47 C48 1.421(3)
C47 C52 1.427(3)
C48 C49 1.370(4)
C48 C53 1.498(3)
C49 C50 1.410(4)
C49 H33 0.9500
C50 C51 1.369(4)
C50 H34 0.9500
C51 C52 1.422(3)
C51 C60 1.489(3)
C52 N5 1.364(3)
C53 C58 1.380(4)
C53 C54 1.390(4)
C54 C55 1.398(4)
C54 H35 0.9500
C55 C56 1.377(4)
C55 H36 0.9500
C56 C57 1.376(4)
C56 C59 1.516(4)
C57 C58 1.395(4)
C57 H37 0.9500
C58 H38 0.9500
C59 H39 0.9800
C59 H40 0.9800
C59 H41 0.9800
C60 C65 1.398(3)
C60 C61 1.405(4)
C61 C62 1.392(4)
C61 H42 0.9500
C62 C63 1.398(4)
C62 H43 0.9500
C63 C64 1.397(4)
C63 C66 1.516(4)
C64 C65 1.391(4)
C64 H44 0.9500
C65 H45 0.9500
C66 H46 0.9800
C66 H47 0.9800
C66 H48 0.9800

loop_
_geom_torsion_atom_site_label_1
_geom_torsion_atom_site_label_2
_geom_torsion_atom_site_label_3
_geom_torsion_atom_site_label_4
_geom_torsion
N1 C1 C2 N2 -10.8(4)
Cl1 C1 C2 N2 165.66(19)
N1 C1 C2 C23 162.0(2)
Cl1 C1 C2 C23 -21.6(3)
N2 C3 C4 C5 -170.7(2)
C8 C3 C4 C5 4.1(3)
N2 C3 C4 C9 8.0(4)
C8 C3 C4 C9 -177.2(2)
C3 C4 C5 C6 0.3(4)
C9 C4 C5 C6 -178.4(2)
C4 C5 C6 C7 -2.0(4)
C5 C6 C7 C8 -0.8(4)
C5 C6 C7 C16 -179.9(2)
N2 C3 C8 N1 -13.6(3)
C4 C3 C8 N1 171.6(2)
N2 C3 C8 C7 167.7(2)
C4 C3 C8 C7 -7.1(4)
C6 C7 C8 N1 -173.5(2)
C16 C7 C8 N1 5.6(4)
C6 C7 C8 C3 5.2(3)
C16 C7 C8 C3 -175.7(2)
C5 C4 C9 C14 41.7(4)
C3 C4 C9 C14 -136.9(3)
C5 C4 C9 C10 -136.1(3)
C3 C4 C9 C10 45.3(4)
C14 C9 C10 C11 -0.3(4)
C4 C9 C10 C11 177.5(2)
C9 C10 C11 C12 0.1(4)
C10 C11 C12 C13 -0.2(5)
C10 C11 C12 C15 179.3(3)
C11 C12 C13 C14 0.6(5)
C15 C12 C13 C14 -178.9(3)
C12 C13 C14 C9 -0.8(5)
C10 C9 C14 C13 0.7(4)
C4 C9 C14 C13 -177.1(3)
C6 C7 C16 C17 35.1(4)
C8 C7 C16 C17 -143.9(3)
C6 C7 C16 C21 -144.3(3)
C8 C7 C16 C21 36.7(4)
C21 C16 C17 C18 -1.1(4)
C7 C16 C17 C18 179.5(2)
C16 C17 C18 C19 0.7(4)
C17 C18 C19 C20 0.3(4)
C17 C18 C19 C22 -179.3(3)
C18 C19 C20 C21 -0.9(4)
C22 C19 C20 C21 178.7(3)
C19 C20 C21 C16 0.5(4)
C17 C16 C21 C20 0.5(4)
C7 C16 C21 C20 179.9(2)
N2 C2 C23 N3 137.7(2)
C1 C2 C23 N3 -35.3(3)
N2 C2 C23 C24 -33.1(3)
C1 C2 C23 C24 153.9(2)
N3 C23 C24 N4 -13.2(4)
C2 C23 C24 N4 157.2(2)
N3 C23 C24 C45 157.4(2)
C2 C23 C24 C45 -32.2(4)
N4 C25 C26 C27 -167.4(2)
C30 C25 C26 C27 8.3(4)
N4 C25 C26 C31 13.3(3)
C30 C25 C26 C31 -171.0(2)
C25 C26 C27 C28 -1.9(4)
C31 C26 C27 C28 177.4(2)
C26 C27 C28 C29 -3.7(4)
C27 C28 C29 C30 2.7(4)
C27 C28 C29 C38 -178.7(2)
N4 C25 C30 N3 -16.7(4)
C26 C25 C30 N3 167.7(2)
N4 C25 C30 C29 166.1(2)
C26 C25 C30 C29 -9.4(4)
C28 C29 C30 N3 -173.5(2)
C38 C29 C30 N3 7.9(4)
C28 C29 C30 C25 3.6(3)
C38 C29 C30 C25 -175.0(2)
C27 C26 C31 C36 83.6(4)
C25 C26 C31 C36 -97.1(4)
C27 C26 C31 C32 -97.9(4)
C25 C26 C31 C32 81.4(4)
C36 C31 C32 C33 -0.1(6)
C26 C31 C32 C33 -178.7(4)
C31 C32 C33 C34 2.0(7)
C32 C33 C34 C35 -2.1(7)
C32 C33 C34 C37 178.2(4)
C33 C34 C35 C36 0.6(8)
C37 C34 C35 C36 -179.8(5)
C32 C31 C36 C35 -1.4(7)
C26 C31 C36 C35 177.1(4)
C34 C35 C36 C31 1.2(9)
C28 C29 C38 C43 41.2(4)
C30 C29 C38 C43 -140.3(3)
C28 C29 C38 C39 -136.4(3)
C30 C29 C38 C39 42.1(4)
C43 C38 C39 C40 1.6(4)
C29 C38 C39 C40 179.3(3)
C38 C39 C40 C41 -1.3(5)
C39 C40 C41 C42 -0.5(5)
C39 C40 C41 C44 -179.9(3)
C40 C41 C42 C43 1.9(5)
C44 C41 C42 C43 -178.6(3)
C41 C42 C43 C38 -1.7(5)
C39 C38 C43 C42 -0.2(4)
C29 C38 C43 C42 -177.9(3)
N4 C24 C45 N5 142.4(2)
C23 C24 C45 N5 -28.7(3)
N4 C24 C45 C46 -29.6(3)
C23 C24 C45 C46 159.3(2)
N5 C45 C46 N6 -4.6(4)
C24 C45 C46 N6 167.1(2)
N5 C45 C46 Cl2 174.74(19)
C24 C45 C46 Cl2 -13.6(4)
N6 C47 C48 C49 -175.9(2)
C52 C47 C48 C49 2.8(4)
N6 C47 C48 C53 6.4(4)
C52 C47 C48 C53 -174.9(2)
C47 C48 C49 C50 -2.5(4)
C53 C48 C49 C50 175.3(2)
C48 C49 C50 C51 0.1(4)
C49 C50 C51 C52 1.9(4)
C49 C50 C51 C60 -177.1(2)
C50 C51 C52 N5 -177.9(2)
C60 C51 C52 N5 1.1(3)
C50 C51 C52 C47 -1.5(3)
C60 C51 C52 C47 177.5(2)
N6 C47 C52 N5 -5.8(3)
C48 C47 C52 N5 175.5(2)
N6 C47 C52 C51 177.8(2)
C48 C47 C52 C51 -0.8(3)
C49 C48 C53 C58 49.5(4)
C47 C48 C53 C58 -132.9(3)
C49 C48 C53 C54 -126.9(3)
C47 C48 C53 C54 50.7(4)
C58 C53 C54 C55 -1.1(4)
C48 C53 C54 C55 175.4(2)
C53 C54 C55 C56 1.2(4)
C54 C55 C56 C57 0.4(4)
C54 C55 C56 C59 179.9(3)
C55 C56 C57 C58 -2.0(5)
C59 C56 C57 C58 178.5(3)
C54 C53 C58 C57 -0.4(5)
C48 C53 C58 C57 -176.9(3)
C56 C57 C58 C53 2.0(6)
C50 C51 C60 C65 -130.9(3)
C52 C51 C60 C65 50.2(4)
C50 C51 C60 C61 47.0(3)
C52 C51 C60 C61 -132.0(3)
C65 C60 C61 C62 -0.7(4)
C51 C60 C61 C62 -178.6(2)
C60 C61 C62 C63 1.1(4)
C61 C62 C63 C64 -0.5(4)
C61 C62 C63 C66 178.4(3)
C62 C63 C64 C65 -0.4(4)
C66 C63 C64 C65 -179.4(3)
C63 C64 C65 C60 0.8(4)
C61 C60 C65 C64 -0.3(4)
C51 C60 C65 C64 177.6(2)
C2 C1 N1 C8 2.4(4)
Cl1 C1 N1 C8 -174.26(17)
C3 C8 N1 C1 9.4(3)
C7 C8 N1 C1 -171.9(2)
C1 C2 N2 C3 6.4(3)
C23 C2 N2 C3 -167.1(2)
C8 C3 N2 C2 5.2(3)
C4 C3 N2 C2 -179.9(2)
C24 C23 N3 C30 4.6(3)
C2 C23 N3 C30 -166.5(2)
C25 C30 N3 C23 9.6(3)
C29 C30 N3 C23 -173.3(2)
C23 C24 N4 C25 6.0(4)
C45 C24 N4 C25 -165.4(2)
C26 C25 N4 C24 -175.9(2)
C30 C25 N4 C24 8.3(3)
C46 C45 N5 C52 2.0(3)
C24 C45 N5 C52 -170.3(2)
C51 C52 N5 C45 179.3(2)
C47 C52 N5 C45 2.9(3)
C45 C46 N6 C47 1.7(4)
Cl2 C46 N6 C47 -177.70(18)
C48 C47 N6 C46 -178.0(2)
C52 C47 N6 C46 3.3(3)
